data_4135541
loop_
_publ_author_name
'Cai, Li-Xuan'
'Yan, Dan-Ni'
'Cheng, Pei-Ming'
'Xuan, Jin-Jin'
'Li, Shao-Chuan'
'Zhou, Li-Peng'
'Tian, Chong-Bin'
'Sun, Qing-Fu'

_publ_section_title
;
 Controlled Self-Assembly and Multistimuli-Responsive Interconversions of
 Three Conjoined Twin-Cages.
;
_journal_name_full 'Journal of the American Chemical Society'
_journal_paper_doi 10.1021/jacs.0c12064
_journal_year 2021
_chemical_formula_sum 'C408 H432 B F4 N96 O0 Pd12'
_chemical_formula_weight 8044.08
_space_group_crystal_system trigonal
_space_group_IT_number 167
_space_group_name_Hall '-R 3 2"c'
_space_group_name_H-M_alt 'R -3 c :H'
_atom_sites_solution_hydrogens geom
_audit_creation_method SHELXL-2016/6
_cell_angle_alpha 90
_cell_angle_beta 90
_cell_angle_gamma 120
_cell_formula_units_Z 6
_cell_length_a 39.5433(14)
_cell_length_b 39.5433(14)
_cell_length_c 65.854(2)
_cell_measurement_reflns_used 9866
_cell_measurement_temperature 100(2)
_cell_measurement_theta_max 20.64
_cell_measurement_theta_min 2.46
_cell_volume 89178(5)
_computing_structure_refinement 'SHELXL-2016/6 (Sheldrick, 2016)'
_computing_structure_solution 'SHELXT 2014/5 (Sheldrick, 2014)'
_diffrn_ambient_temperature 100(2)
_diffrn_measured_fraction_theta_full 0.996
_diffrn_measured_fraction_theta_max 0.996
_diffrn_measurement_device_type 'Bruker APEX-II CCD'
_diffrn_radiation_type MoK\a
_diffrn_radiation_wavelength 0.71073
_diffrn_reflns_av_R_equivalents 0.0987
_diffrn_reflns_av_unetI/netI 0.0553
_diffrn_reflns_Laue_measured_fraction_full 0.996
_diffrn_reflns_Laue_measured_fraction_max 0.996
_diffrn_reflns_limit_h_max 38
_diffrn_reflns_limit_h_min -39
_diffrn_reflns_limit_k_max 39
_diffrn_reflns_limit_k_min -36
_diffrn_reflns_limit_l_max 65
_diffrn_reflns_limit_l_min -65
_diffrn_reflns_number 77126
_diffrn_reflns_point_group_measured_fraction_full 0.996
_diffrn_reflns_point_group_measured_fraction_max 0.996
_diffrn_reflns_theta_full 20.850
_diffrn_reflns_theta_max 20.850
_diffrn_reflns_theta_min 2.122
_exptl_absorpt_coefficient_mu 0.399
_exptl_crystal_colour 'light yellow'
_exptl_crystal_density_diffrn 0.899
_exptl_crystal_description block
_exptl_crystal_F_000 24870
_exptl_crystal_size_max 0.200
_exptl_crystal_size_mid 0.200
_exptl_crystal_size_min 0.150
_refine_diff_density_max 0.887
_refine_diff_density_min -0.812
_refine_diff_density_rms 0.102
_refine_ls_extinction_method none
_refine_ls_goodness_of_fit_ref 1.591
_refine_ls_hydrogen_treatment constr
_refine_ls_matrix_type full
_refine_ls_number_parameters 793
_refine_ls_number_reflns 10412
_refine_ls_number_restraints 852
_refine_ls_restrained_S_all 1.581
_refine_ls_R_factor_all 0.1177
_refine_ls_R_factor_gt 0.0782
_refine_ls_shift/su_max 0.001
_refine_ls_shift/su_mean 0.000
_refine_ls_structure_factor_coef Fsqd
_refine_ls_weighting_details 'w=1/[\s^2^(Fo^2^)+(0.1000P)^2^] where P=(Fo^2^+2Fc^2^)/3'
_refine_ls_weighting_scheme calc
_refine_ls_wR_factor_gt 0.2298
_refine_ls_wR_factor_ref 0.2553
_reflns_Friedel_coverage 0.000
_reflns_number_gt 6890
_reflns_number_total 10412
_reflns_threshold_expression 'I > 2\s(I)'
_cod_data_source_file ja0c12064_si_002.cif
_cod_data_source_block mo_clx409_0m_a_sq_s
_cod_original_cell_volume 89178(7)
_cod_database_code 4135541
_shelx_shelxl_version_number 2016/6
_shelx_space_group_comment
;
The symmetry employed for this shelxl refinement is uniquely defined
by the following loop, which should always be used as a source of
symmetry information in preference to the above space-group names.
They are only intended as comments.
;
_shelx_estimated_absorpt_t_min 0.924
_shelx_estimated_absorpt_t_max 0.943

loop_
_space_group_symop_operation_xyz
'x, y, z'
'-y, x-y, z'
'-x+y, -x, z'
'y, x, -z+1/2'
'x-y, -y, -z+1/2'
'-x, -x+y, -z+1/2'
'x+2/3, y+1/3, z+1/3'
'-y+2/3, x-y+1/3, z+1/3'
'-x+y+2/3, -x+1/3, z+1/3'
'y+2/3, x+1/3, -z+5/6'
'x-y+2/3, -y+1/3, -z+5/6'
'-x+2/3, -x+y+1/3, -z+5/6'
'x+1/3, y+2/3, z+2/3'
'-y+1/3, x-y+2/3, z+2/3'
'-x+y+1/3, -x+2/3, z+2/3'
'y+1/3, x+2/3, -z+7/6'
'x-y+1/3, -y+2/3, -z+7/6'
'-x+1/3, -x+y+2/3, -z+7/6'
'-x, -y, -z'
'y, -x+y, -z'
'x-y, x, -z'
'-y, -x, z-1/2'
'-x+y, y, z-1/2'
'x, x-y, z-1/2'
'-x+2/3, -y+1/3, -z+1/3'
'y+2/3, -x+y+1/3, -z+1/3'
'x-y+2/3, x+1/3, -z+1/3'
'-y+2/3, -x+1/3, z-1/6'
'-x+y+2/3, y+1/3, z-1/6'
'x+2/3, x-y+1/3, z-1/6'
'-x+1/3, -y+2/3, -z+2/3'
'y+1/3, -x+y+2/3, -z+2/3'
'x-y+1/3, x+2/3, -z+2/3'
'-y+1/3, -x+2/3, z+1/6'
'-x+y+1/3, y+2/3, z+1/6'
'x+1/3, x-y+2/3, z+1/6'

loop_
_atom_site_label
_atom_site_type_symbol
_atom_site_fract_x
_atom_site_fract_y
_atom_site_fract_z
_atom_site_U_iso_or_equiv
_atom_site_adp_type
_atom_site_occupancy
_atom_site_site_symmetry_order
_atom_site_calc_flag
_atom_site_refinement_flags_posn
_atom_site_refinement_flags_adp
_atom_site_refinement_flags_occupancy
_atom_site_disorder_assembly
_atom_site_disorder_group
N1_1 N 0.0148(2) 0.4152(2) 0.67658(12) 0.049(2) Uani 1 1 d . U . . .
C2_1 C 0.0214(3) 0.4491(3) 0.68494(16) 0.056(3) Uani 1 1 d . U . . .
H2_1 H 0.013689 0.448933 0.698619 0.067 Uiso 1 1 calc R U . . .
C3_1 C 0.0386(3) 0.4834(3) 0.67466(16) 0.055(3) Uani 1 1 d . U . . .
H3_1 H 0.040387 0.506128 0.680581 0.066 Uiso 1 1 calc R U . . .
C4_1 C 0.0531(3) 0.4849(3) 0.65601(17) 0.053(3) Uani 1 1 d . U . . .
C5_1 C 0.0480(3) 0.4502(3) 0.64678(17) 0.056(3) Uani 1 1 d . U . . .
H5_1 H 0.057931 0.450563 0.633593 0.067 Uiso 1 1 calc R U . . .
C6_1 C 0.0281(3) 0.4158(3) 0.65774(17) 0.055(3) Uani 1 1 d . U . . .
H6_1 H 0.023662 0.392041 0.651788 0.067 Uiso 1 1 calc R U . . .
N7_1 N 0.1016(3) 0.5256(2) 0.63039(13) 0.054(2) Uani 1 1 d . U . . .
C8_1 C 0.0733(3) 0.5226(3) 0.64378(17) 0.059(3) Uani 1 1 d . U . . .
N9_1 N 0.0613(2) 0.5480(2) 0.64672(12) 0.049(2) Uani 1 1 d . U . . .
C10_1 C 0.0791(3) 0.5793(3) 0.63467(15) 0.051(2) Uani 1 1 d . U . . .
N11_1 N 0.1072(2) 0.5862(2) 0.62065(11) 0.043(2) Uani 1 1 d . U . . .
C12_1 C 0.1169(3) 0.5589(3) 0.61993(15) 0.049(2) Uani 1 1 d . U . . .
N13_1 N 0.0411(2) 0.6620(2) 0.63819(12) 0.047(2) Uani 1 1 d . U . . .
C14_1 C 0.0656(3) 0.6645(3) 0.62353(16) 0.053(3) Uani 1 1 d . U . . .
H14_1 H 0.074752 0.685345 0.614047 0.064 Uiso 1 1 calc R U . . .
C15_1 C 0.0780(3) 0.6376(3) 0.62178(15) 0.049(3) Uani 1 1 d . U . . .
H15_1 H 0.094614 0.639199 0.610942 0.059 Uiso 1 1 calc R U . . .
C16_1 C 0.0657(3) 0.6084(3) 0.63615(14) 0.044(2) Uani 1 1 d . U . . .
C17_1 C 0.0413(3) 0.6067(3) 0.65103(15) 0.047(2) Uani 1 1 d . U . . .
H17_1 H 0.032329 0.586686 0.660992 0.057 Uiso 1 1 calc R U . . .
C18_1 C 0.0298(3) 0.6337(3) 0.65163(16) 0.050(3) Uani 1 1 d . U . . .
H18_1 H 0.012740 0.632064 0.662230 0.060 Uiso 1 1 calc R U . . .
N19_1 N 0.2126(3) 0.5765(3) 0.58389(14) 0.071(3) Uani 1 1 d . U . . .
C20_1 C 0.1880(4) 0.5414(4) 0.5918(2) 0.091(4) Uani 1 1 d . U . . .
H20_1 H 0.192812 0.520385 0.589654 0.109 Uiso 1 1 calc R U . . .
C21_1 C 0.1570(4) 0.5353(4) 0.6025(2) 0.084(4) Uani 1 1 d . U . . .
H21_1 H 0.140240 0.510035 0.607872 0.101 Uiso 1 1 calc R U . . .
C22_1 C 0.1484(3) 0.5640(3) 0.60605(16) 0.053(3) Uani 1 1 d . U . . .
C23_1 C 0.1724(3) 0.5992(3) 0.59693(15) 0.053(3) Uani 1 1 d . U . . .
H23_1 H 0.166556 0.619679 0.598342 0.064 Uiso 1 1 calc R U . . .
C24_1 C 0.2035(4) 0.6056(4) 0.58613(16) 0.063(3) Uani 1 1 d . U . . .
H24_1 H 0.219457 0.630366 0.579965 0.076 Uiso 1 1 calc R U . . .
C25_1 C 0.2495(3) 0.5823(4) 0.57402(18) 0.076(3) Uani 1 1 d . U . . .
H25A_1 H 0.242865 0.563903 0.562547 0.091 Uiso 1 1 calc R U . . .
H25B_1 H 0.264618 0.609250 0.568626 0.091 Uiso 1 1 calc R U . . .
C26_1 C 0.2731(3) 0.5756(3) 0.58906(16) 0.061(3) Uani 1 1 d . U . . .
C27_1 C 0.2867(4) 0.5979(3) 0.60583(17) 0.066(3) Uani 1 1 d . U . . .
H27_1 H 0.283284 0.619840 0.607429 0.079 Uiso 1 1 calc R U . . .
C28_1 C 0.3053(3) 0.5893(3) 0.62044(17) 0.066(3) Uani 1 1 d . U . . .
H28_1 H 0.314083 0.605185 0.632239 0.079 Uiso 1 1 calc R U . . .
C29_1 C 0.3121(3) 0.5574(3) 0.61884(17) 0.062(3) Uani 1 1 d . U . . .
C30_1 C 0.2974(3) 0.5360(3) 0.60142(16) 0.055(3) Uani 1 1 d . U . . .
H30_1 H 0.300788 0.514077 0.599373 0.066 Uiso 1 1 calc R U . . .
C31_1 C 0.2788(3) 0.5439(3) 0.58749(17) 0.060(3) Uani 1 1 d . U . . .
H31_1 H 0.268978 0.527461 0.575924 0.072 Uiso 1 1 calc R U . . .
C32_1 C 0.3324(3) 0.5484(3) 0.63549(16) 0.056(3) Uani 1 1 d . U . . .
C33_1 C 0.3587(4) 0.5767(3) 0.64827(18) 0.078(3) Uani 1 1 d . U . . .
H33_1 H 0.365058 0.602959 0.646052 0.093 Uiso 1 1 calc R U . . .
C34_1 C 0.3762(4) 0.5690(4) 0.66396(17) 0.069(3) Uani 1 1 d . U . . .
H34_1 H 0.394743 0.589774 0.672201 0.083 Uiso 1 1 calc R U . . .
C35_1 C 0.3674(3) 0.5320(4) 0.66784(15) 0.061(3) Uani 1 1 d . U . . .
C36_1 C 0.3401(3) 0.5006(3) 0.65606(15) 0.057(3) Uani 1 1 d . U . . .
H36_1 H 0.332772 0.474289 0.658977 0.068 Uiso 1 1 calc R U . . .
C37_1 C 0.3245(3) 0.5109(3) 0.63969(17) 0.062(3) Uani 1 1 d . U . . .
H37_1 H 0.307156 0.490598 0.630836 0.074 Uiso 1 1 calc R U . . .
C38_1 C 0.3855(3) 0.5229(3) 0.68569(16) 0.059(3) Uani 1 1 d . U . . .
C39_1 C 0.4234(4) 0.5499(4) 0.69159(18) 0.074(3) Uani 1 1 d . U . . .
H39_1 H 0.437454 0.573779 0.684360 0.089 Uiso 1 1 calc R U . . .
C40_1 C 0.4407(4) 0.5425(4) 0.70774(19) 0.084(4) Uani 1 1 d . U . . .
H40_1 H 0.467052 0.560724 0.710972 0.101 Uiso 1 1 calc R U . . .
C41_1 C 0.4204(4) 0.5087(4) 0.71959(17) 0.068(3) Uani 1 1 d . U . . .
C42_1 C 0.3821(4) 0.4818(4) 0.71330(18) 0.073(3) Uani 1 1 d . U . . .
H42_1 H 0.367411 0.458121 0.720641 0.087 Uiso 1 1 calc R U . . .
C43_1 C 0.3654(3) 0.4892(3) 0.69657(16) 0.063(3) Uani 1 1 d . U . . .
H43_1 H 0.339532 0.470533 0.692642 0.075 Uiso 1 1 calc R U . . .
C44_1 C 0.4398(4) 0.5013(4) 0.73702(17) 0.075(3) Uani 1 1 d . U . . .
H44A_1 H 0.468310 0.514586 0.734656 0.090 Uiso 1 1 calc R U . . .
H44B_1 H 0.429988 0.472896 0.738181 0.090 Uiso 1 1 calc R U . . .
N45_1 N 0.4317(3) 0.5160(3) 0.75637(14) 0.066(2) Uani 1 1 d . U . . .
C46_1 C 0.4543(3) 0.5532(4) 0.76140(18) 0.070(3) Uani 1 1 d . U . . .
H46_1 H 0.475379 0.570026 0.752798 0.084 Uiso 1 1 calc R U . . .
C47_1 C 0.4473(3) 0.5679(3) 0.77957(15) 0.056(3) Uani 1 1 d . U . . .
H47_1 H 0.463750 0.594483 0.783149 0.067 Uiso 1 1 calc R U . . .
C48_1 C 0.4174(3) 0.5443(3) 0.79177(16) 0.056(3) Uani 1 1 d . U . . .
C49_1 C 0.3937(4) 0.5054(4) 0.7865(2) 0.091(4) Uani 1 1 d . U . . .
H49_1 H 0.373108 0.488080 0.795169 0.110 Uiso 1 1 calc R U . . .
C50_1 C 0.4004(4) 0.4921(4) 0.7685(2) 0.094(4) Uani 1 1 d . U . . .
H50_1 H 0.383173 0.465980 0.764308 0.113 Uiso 1 1 calc R U . . .
N51_1 N 0.3769(3) 0.5354(3) 0.81941(13) 0.059(2) Uani 1 1 d . U . . .
C52_1 C 0.4102(3) 0.5577(3) 0.81040(17) 0.060(3) Uani 1 1 d . U . . .
N53_1 N 0.4372(3) 0.5934(3) 0.81761(14) 0.061(2) Uani 1 1 d . U . . .
C54_1 C 0.4286(3) 0.6030(3) 0.83550(18) 0.063(3) Uani 1 1 d . U . . .
N55_1 N 0.3952(3) 0.5819(3) 0.84600(13) 0.067(3) Uani 1 1 d . U . . .
C56_1 C 0.3694(3) 0.5475(3) 0.83724(16) 0.059(3) Uani 1 1 d . U . . .
N57_1 N 0.2610(3) 0.4777(3) 0.86498(13) 0.064(2) Uani 1 1 d . U . . .
C58_1 C 0.2691(3) 0.4652(3) 0.84766(17) 0.064(3) Uani 1 1 d . U . . .
H58_1 H 0.250653 0.441083 0.841625 0.077 Uiso 1 1 calc R U . . .
C59_1 C 0.3054(3) 0.4890(3) 0.83894(17) 0.064(3) Uani 1 1 d . U . . .
H59_1 H 0.311851 0.480884 0.826683 0.076 Uiso 1 1 calc R U . . .
C60_1 C 0.3319(3) 0.5234(3) 0.84735(16) 0.053(3) Uani 1 1 d . U . . .
C61_1 C 0.3215(4) 0.5331(3) 0.86419(17) 0.073(3) Uani 1 1 d . U . . .
H61_1 H 0.339495 0.557173 0.870410 0.088 Uiso 1 1 calc R U . . .
C62_1 C 0.2862(4) 0.5106(3) 0.87335(17) 0.076(4) Uani 1 1 d . U . . .
H62_1 H 0.280083 0.518791 0.885683 0.091 Uiso 1 1 calc R U . . .
C64_1 C 0.4840(4) 0.6833(4) 0.87299(18) 0.085(4) Uani 1 1 d . U . . .
H64_1 H 0.481567 0.688958 0.886767 0.102 Uiso 1 1 calc R U . . .
N63_1 N 0.5152(3) 0.7092(3) 0.86226(15) 0.068(3) Uani 1 1 d . U . . .
C65_1 C 0.4544(4) 0.6479(4) 0.86436(18) 0.087(4) Uani 1 1 d . U . . .
H65_1 H 0.432958 0.629408 0.872252 0.105 Uiso 1 1 calc R U . . .
C66_1 C 0.4579(3) 0.6412(3) 0.84441(16) 0.059(3) Uani 1 1 d . U . . .
C67_1 C 0.4884(3) 0.6687(3) 0.83381(17) 0.058(3) Uani 1 1 d . U . . .
H67_1 H 0.490833 0.664366 0.819819 0.070 Uiso 1 1 calc R U . . .
C68_1 C 0.5161(3) 0.7027(3) 0.84276(18) 0.060(3) Uani 1 1 d . U . . .
H68_1 H 0.536494 0.721957 0.834640 0.072 Uiso 1 1 calc R U . . .
Pd1_2 Pd -0.00977(2) 0.36393(3) 0.69165(2) 0.0553(3) Uani 1 1 d D U . . .
Pd2_2 Pd 0.20471(3) 0.44468(3) 0.87607(2) 0.0601(3) Uani 1 1 d . U . . .
N1_2 N -0.0658(3) 0.3532(3) 0.68670(15) 0.081(3) Uani 1 1 d D U . . .
N2_2 N -0.0349(3) 0.3116(3) 0.70685(17) 0.087(3) Uani 1 1 d D U . . .
C3_2 C -0.0917(4) 0.3162(4) 0.6945(3) 0.155(5) Uani 1 1 d D U . . .
H3A_2 H -0.106212 0.299189 0.682871 0.186 Uiso 1 1 calc R U . . .
H3B_2 H -0.110940 0.318769 0.702988 0.186 Uiso 1 1 calc R U . . .
C4_2 C -0.0765(3) 0.2961(5) 0.7063(3) 0.152(6) Uani 1 1 d D U . . .
H4A_2 H -0.085452 0.294754 0.720512 0.183 Uiso 1 1 calc R U . . .
H4AB_2 H -0.088675 0.268950 0.701256 0.183 Uiso 1 1 calc R U . . .
C5_2 C -0.0736(4) 0.3505(6) 0.66487(18) 0.158(7) Uani 1 1 d D U . . .
H5A_2 H -0.095575 0.354767 0.662272 0.237 Uiso 1 1 calc R U . . .
H5AB_2 H -0.080093 0.324514 0.659983 0.237 Uiso 1 1 calc R U . . .
H5AC_2 H -0.050378 0.370382 0.657738 0.237 Uiso 1 1 calc R U . . .
C6_2 C -0.0743(3) 0.3813(3) 0.69691(18) 0.081(4) Uani 1 1 d D U . . .
H6A_2 H -0.055673 0.407809 0.692353 0.121 Uiso 1 1 calc R U . . .
H6AB_2 H -0.072067 0.379507 0.711643 0.121 Uiso 1 1 calc R U . . .
H6AC_2 H -0.100907 0.375215 0.693515 0.121 Uiso 1 1 calc R U . . .
C7_2 C -0.0230(4) 0.3188(4) 0.72845(18) 0.086(4) Uani 1 1 d D U . . .
H7A_2 H 0.004699 0.326527 0.729586 0.130 Uiso 1 1 calc R U . . .
H7AB_2 H -0.038721 0.294871 0.736299 0.130 Uiso 1 1 calc R U . . .
H7AC_2 H -0.026918 0.339701 0.733754 0.130 Uiso 1 1 calc R U . . .
C8_2 C -0.0245(5) 0.2830(4) 0.6992(3) 0.156(7) Uani 1 1 d D U . . .
H8A_2 H -0.036982 0.273027 0.686029 0.233 Uiso 1 1 calc R U . . .
H8AB_2 H -0.033560 0.261267 0.708876 0.233 Uiso 1 1 calc R U . . .
H8AC_2 H 0.003884 0.295576 0.697748 0.233 Uiso 1 1 calc R U . . .
N9_2 N 0.1482(3) 0.4123(3) 0.88604(16) 0.088(3) Uani 1 1 d D U . . .
N10_2 N 0.2144(3) 0.4052(3) 0.89061(16) 0.082(3) Uani 1 1 d D U . . .
C11_2 C 0.1468(4) 0.3838(4) 0.9003(2) 0.110(4) Uani 1 1 d D U . . .
H11A_2 H 0.149314 0.394157 0.914231 0.132 Uiso 1 1 calc R U . . .
H11B_2 H 0.121043 0.359750 0.899221 0.132 Uiso 1 1 calc R U . . .
C12_2 C 0.1769(4) 0.3741(4) 0.8970(3) 0.124(5) Uani 1 1 d D U . . .
H12A_2 H 0.167411 0.353158 0.886687 0.149 Uiso 1 1 calc R U . . .
H12B_2 H 0.180516 0.363200 0.909825 0.149 Uiso 1 1 calc R U . . .
C13_2 C 0.1229(5) 0.3927(6) 0.8690(2) 0.179(8) Uani 1 1 d D U . . .
H13A_2 H 0.121827 0.412007 0.860079 0.268 Uiso 1 1 calc R U . . .
H13B_2 H 0.096607 0.374254 0.873885 0.268 Uiso 1 1 calc R U . . .
H13C_2 H 0.133166 0.378470 0.861323 0.268 Uiso 1 1 calc R U . . .
C14_2 C 0.1355(6) 0.4338(4) 0.8977(3) 0.181(8) Uani 1 1 d D U . . .
H14A_2 H 0.133371 0.452791 0.889045 0.272 Uiso 1 1 calc R U . . .
H14B_2 H 0.154308 0.447618 0.908635 0.272 Uiso 1 1 calc R U . . .
H14C_2 H 0.109883 0.415944 0.903679 0.272 Uiso 1 1 calc R U . . .
C15_2 C 0.2317(5) 0.3890(5) 0.8768(2) 0.145(6) Uani 1 1 d D U . . .
H15A_2 H 0.210934 0.365398 0.870312 0.218 Uiso 1 1 calc R U . . .
H15B_2 H 0.248917 0.382464 0.884421 0.218 Uiso 1 1 calc R U . . .
H15C_2 H 0.246862 0.408370 0.866315 0.218 Uiso 1 1 calc R U . . .
C16_2 C 0.2406(5) 0.4242(5) 0.9080(2) 0.161(8) Uani 1 1 d D U . . .
H16A_2 H 0.239957 0.404267 0.917052 0.241 Uiso 1 1 calc R U . . .
H16B_2 H 0.231867 0.439989 0.915423 0.241 Uiso 1 1 calc R U . . .
H16C_2 H 0.267248 0.441081 0.903066 0.241 Uiso 1 1 calc R U . . .
F3_3 F 0.3647(4) 0.6620(4) 0.66010(18) 0.031(3) Uiso 0.3333 1 d . U P . .
F2_3 F 0.333333 0.666667 0.6456(2) 0.124(4) Uani 1 3 d S TU P . .
B1_3 B 0.333333 0.666667 0.666667 0.066(6) Uani 1 6 d S TU P . .

loop_
_atom_site_aniso_label
_atom_site_aniso_U_11
_atom_site_aniso_U_22
_atom_site_aniso_U_33
_atom_site_aniso_U_23
_atom_site_aniso_U_13
_atom_site_aniso_U_12
N1_1 0.047(5) 0.051(5) 0.059(5) 0.006(4) 0.007(4) 0.032(5)
C2_1 0.063(7) 0.063(7) 0.060(6) 0.000(5) 0.002(5) 0.045(6)
C3_1 0.059(7) 0.053(6) 0.064(6) -0.004(5) -0.004(5) 0.037(6)
C4_1 0.039(6) 0.054(6) 0.071(6) 0.006(5) -0.009(5) 0.028(5)
C5_1 0.052(7) 0.047(6) 0.075(7) 0.004(5) -0.001(5) 0.031(6)
C6_1 0.052(7) 0.050(6) 0.075(7) -0.006(5) -0.003(5) 0.033(6)
N7_1 0.049(5) 0.039(5) 0.072(6) -0.006(4) -0.006(4) 0.022(5)
C8_1 0.050(6) 0.044(6) 0.076(6) 0.004(5) -0.013(5) 0.018(5)
N9_1 0.050(5) 0.037(5) 0.062(5) -0.001(4) -0.005(4) 0.024(4)
C10_1 0.056(6) 0.050(6) 0.053(6) -0.013(5) -0.023(5) 0.031(5)
N11_1 0.044(5) 0.044(5) 0.048(5) -0.004(4) -0.012(4) 0.027(4)
C12_1 0.049(6) 0.040(6) 0.056(6) -0.006(5) -0.005(4) 0.020(5)
N13_1 0.043(5) 0.047(5) 0.056(5) -0.006(4) -0.012(4) 0.026(4)
C14_1 0.050(7) 0.047(6) 0.063(6) 0.001(5) -0.007(5) 0.024(5)
C15_1 0.038(6) 0.049(6) 0.059(6) -0.001(5) -0.005(5) 0.021(5)
C16_1 0.043(6) 0.039(6) 0.048(5) -0.007(4) -0.013(4) 0.020(5)
C17_1 0.049(6) 0.044(6) 0.051(6) -0.003(5) 0.002(5) 0.024(5)
C18_1 0.047(6) 0.035(6) 0.064(6) -0.008(5) 0.000(5) 0.019(5)
N19_1 0.068(6) 0.065(6) 0.086(6) 0.006(5) 0.027(5) 0.037(5)
C20_1 0.090(9) 0.059(7) 0.128(9) 0.009(7) 0.049(7) 0.040(7)
C21_1 0.075(8) 0.053(7) 0.122(9) 0.026(7) 0.044(7) 0.031(6)
C22_1 0.061(6) 0.039(6) 0.069(6) 0.006(5) 0.009(5) 0.033(5)
C23_1 0.055(7) 0.056(7) 0.058(6) -0.005(5) -0.005(5) 0.034(6)
C24_1 0.066(7) 0.059(7) 0.063(7) -0.004(5) -0.006(5) 0.029(6)
C25_1 0.064(7) 0.075(8) 0.083(7) 0.003(6) 0.022(6) 0.030(6)
C26_1 0.075(7) 0.067(7) 0.051(6) 0.003(5) 0.022(5) 0.042(6)
C27_1 0.080(8) 0.057(7) 0.060(7) 0.006(5) 0.022(6) 0.033(6)
C28_1 0.083(8) 0.041(6) 0.059(6) -0.004(5) 0.025(6) 0.021(6)
C29_1 0.065(7) 0.038(6) 0.070(6) -0.010(5) 0.017(5) 0.014(5)
C30_1 0.057(7) 0.051(6) 0.060(6) -0.015(5) 0.005(5) 0.028(5)
C31_1 0.071(7) 0.060(7) 0.054(6) -0.011(5) 0.011(5) 0.036(6)
C32_1 0.063(7) 0.034(6) 0.064(6) -0.019(5) 0.003(5) 0.019(5)
C33_1 0.102(9) 0.041(6) 0.072(7) -0.020(6) -0.001(6) 0.023(6)
C34_1 0.077(8) 0.052(7) 0.060(7) -0.024(6) -0.018(6) 0.018(6)
C35_1 0.068(7) 0.061(7) 0.053(6) -0.017(5) 0.000(5) 0.031(6)
C36_1 0.050(7) 0.054(6) 0.056(6) -0.016(5) 0.004(5) 0.018(5)
C37_1 0.046(6) 0.053(6) 0.073(7) -0.033(5) 0.004(5) 0.014(6)
C38_1 0.055(6) 0.053(6) 0.066(6) -0.013(5) 0.009(5) 0.026(5)
C39_1 0.060(7) 0.063(7) 0.074(7) -0.013(6) -0.004(6) 0.012(6)
C40_1 0.060(8) 0.073(8) 0.085(8) -0.018(6) -0.006(6) 0.007(6)
C41_1 0.065(7) 0.077(7) 0.068(6) -0.020(5) 0.001(5) 0.039(6)
C42_1 0.062(7) 0.073(8) 0.078(7) -0.001(6) 0.004(6) 0.030(6)
C43_1 0.047(7) 0.056(7) 0.071(7) -0.013(5) 0.003(5) 0.015(6)
C44_1 0.055(7) 0.088(8) 0.087(7) -0.014(6) -0.002(6) 0.039(6)
N45_1 0.056(6) 0.065(6) 0.075(5) -0.007(5) -0.002(5) 0.028(5)
C46_1 0.050(7) 0.069(7) 0.074(7) 0.010(6) -0.008(6) 0.018(6)
C47_1 0.048(6) 0.061(7) 0.056(6) 0.003(5) -0.022(5) 0.023(5)
C48_1 0.048(6) 0.053(6) 0.065(6) -0.004(5) -0.001(5) 0.022(5)
C49_1 0.070(8) 0.081(8) 0.102(8) -0.021(7) 0.021(7) 0.022(7)
C50_1 0.072(8) 0.072(8) 0.102(8) -0.029(7) 0.014(7) 0.009(7)
N51_1 0.059(6) 0.051(6) 0.062(5) 0.000(4) -0.012(4) 0.023(5)
C52_1 0.053(7) 0.049(6) 0.065(6) 0.003(5) -0.001(5) 0.016(5)
N53_1 0.057(6) 0.051(6) 0.070(6) -0.001(4) -0.001(5) 0.024(5)
C54_1 0.059(7) 0.062(6) 0.069(6) 0.001(5) -0.008(5) 0.032(5)
N55_1 0.065(6) 0.053(6) 0.059(5) -0.004(4) -0.010(5) 0.012(5)
C56_1 0.066(6) 0.052(6) 0.051(6) 0.003(5) -0.010(5) 0.024(5)
N57_1 0.072(6) 0.054(6) 0.059(5) 0.013(5) 0.000(5) 0.027(5)
C58_1 0.066(7) 0.059(7) 0.066(7) -0.008(6) 0.003(6) 0.031(6)
C59_1 0.057(7) 0.065(7) 0.068(7) 0.004(5) 0.002(5) 0.029(6)
C60_1 0.054(6) 0.039(6) 0.054(6) -0.006(5) -0.002(5) 0.014(5)
C61_1 0.075(8) 0.047(7) 0.065(7) -0.004(6) -0.001(6) 0.005(6)
C62_1 0.093(9) 0.037(7) 0.062(7) -0.012(5) -0.006(6) 0.006(6)
C64_1 0.075(8) 0.068(8) 0.071(7) 0.000(6) -0.009(6) 0.005(7)
N63_1 0.066(6) 0.044(6) 0.073(6) -0.003(5) -0.014(5) 0.012(5)
C65_1 0.079(8) 0.065(8) 0.071(7) 0.005(6) -0.001(6) 0.001(6)
C66_1 0.054(6) 0.055(6) 0.060(6) 0.000(5) -0.006(5) 0.021(5)
C67_1 0.042(6) 0.063(7) 0.076(7) -0.006(5) -0.013(5) 0.030(5)
C68_1 0.043(6) 0.056(7) 0.076(7) -0.006(6) -0.005(6) 0.022(5)
Pd1_2 0.0377(6) 0.0482(6) 0.0759(6) 0.0029(4) 0.0084(4) 0.0183(5)
Pd2_2 0.0677(7) 0.0526(6) 0.0657(6) 0.0109(4) 0.0058(5) 0.0343(5)
N1_2 0.036(6) 0.076(7) 0.135(8) -0.009(6) 0.014(6) 0.031(5)
N2_2 0.065(7) 0.051(6) 0.122(8) 0.021(6) 0.037(6) 0.011(5)
C3_2 0.056(8) 0.099(10) 0.283(13) 0.015(10) 0.027(9) 0.018(7)
C4_2 0.058(8) 0.130(11) 0.196(12) 0.065(9) 0.011(8) -0.007(8)
C5_2 0.062(10) 0.29(2) 0.120(10) -0.117(11) -0.046(8) 0.088(12)
C6_2 0.055(8) 0.087(9) 0.117(10) -0.008(8) -0.016(7) 0.048(8)
C7_2 0.093(10) 0.068(9) 0.112(9) 0.046(7) 0.027(8) 0.050(8)
C8_2 0.180(16) 0.036(9) 0.213(16) -0.002(9) 0.094(14) 0.027(10)
N9_2 0.087(7) 0.068(7) 0.115(8) 0.035(6) 0.036(6) 0.043(6)
N10_2 0.070(7) 0.065(7) 0.113(8) 0.036(6) 0.021(6) 0.036(6)
C11_2 0.079(9) 0.097(9) 0.146(10) 0.056(8) 0.029(8) 0.038(7)
C12_2 0.096(9) 0.096(9) 0.171(11) 0.058(8) 0.028(8) 0.042(7)
C13_2 0.058(10) 0.24(2) 0.165(14) 0.065(12) -0.010(10) 0.020(12)
C14_2 0.183(16) 0.106(13) 0.281(18) 0.075(11) 0.178(15) 0.091(12)
C15_2 0.200(17) 0.125(13) 0.179(14) 0.065(10) 0.076(12) 0.132(13)
C16_2 0.176(16) 0.104(13) 0.144(13) 0.032(10) -0.087(12) 0.027(11)
F2_3 0.130(6) 0.130(6) 0.113(8) 0.000 0.000 0.065(3)
B1_3 0.076(9) 0.076(9) 0.045(10) 0.000 0.000 0.038(4)

loop_
_atom_type_symbol
_atom_type_description
_atom_type_scat_dispersion_real
_atom_type_scat_dispersion_imag
_atom_type_scat_source
C C 0.0033 0.0016 'International Tables Vol C Tables 4.2.6.8 and 6.1.1.4'
H H 0.0000 0.0000 'International Tables Vol C Tables 4.2.6.8 and 6.1.1.4'
B B 0.0013 0.0007 'International Tables Vol C Tables 4.2.6.8 and 6.1.1.4'
F F 0.0171 0.0103 'International Tables Vol C Tables 4.2.6.8 and 6.1.1.4'
N N 0.0061 0.0033 'International Tables Vol C Tables 4.2.6.8 and 6.1.1.4'
O O 0.0106 0.0060 'International Tables Vol C Tables 4.2.6.8 and 6.1.1.4'
Pd Pd -0.9988 1.0072 'International Tables Vol C Tables 4.2.6.8 and 6.1.1.4'

loop_
_geom_angle_atom_site_label_1
_geom_angle_atom_site_label_2
_geom_angle_atom_site_label_3
_geom_angle
_geom_angle_site_symmetry_1
_geom_angle_site_symmetry_3
_geom_angle_publ_flag
C6_1 N1_1 C2_1 118.8(9) . . ?
C6_1 N1_1 Pd1_2 117.3(7) . . ?
C2_1 N1_1 Pd1_2 123.7(7) . . ?
N1_1 C2_1 C3_1 122.8(10) . . ?
N1_1 C2_1 H2_1 118.6 . . ?
C3_1 C2_1 H2_1 118.6 . . ?
C4_1 C3_1 C2_1 119.4(10) . . ?
C4_1 C3_1 H3_1 120.3 . . ?
C2_1 C3_1 H3_1 120.3 . . ?
C3_1 C4_1 C5_1 119.8(10) . . ?
C3_1 C4_1 C8_1 122.1(11) . . ?
C5_1 C4_1 C8_1 118.1(10) . . ?
C6_1 C5_1 C4_1 117.5(10) . . ?
C6_1 C5_1 H5_1 121.2 . . ?
C4_1 C5_1 H5_1 121.2 . . ?
N1_1 C6_1 C5_1 121.5(10) . . ?
N1_1 C6_1 H6_1 119.2 . . ?
C5_1 C6_1 H6_1 119.2 . . ?
C12_1 N7_1 C8_1 111.4(9) . . ?
N9_1 C8_1 N7_1 127.6(10) . . ?
N9_1 C8_1 C4_1 116.9(10) . . ?
N7_1 C8_1 C4_1 115.4(10) . . ?
C8_1 N9_1 C10_1 113.3(9) . . ?
N9_1 C10_1 N11_1 125.8(9) . . ?
N9_1 C10_1 C16_1 116.9(10) . . ?
N11_1 C10_1 C16_1 117.2(10) . . ?
C12_1 N11_1 C10_1 113.8(9) . . ?
N11_1 C12_1 N7_1 128.1(10) . . ?
N11_1 C12_1 C22_1 118.9(10) . . ?
N7_1 C12_1 C22_1 113.0(10) . . ?
C18_1 N13_1 C14_1 118.2(9) . . ?
C18_1 N13_1 Pd1_2 122.5(7) . 26_456 ?
C14_1 N13_1 Pd1_2 118.4(7) . 26_456 ?
N13_1 C14_1 C15_1 121.9(10) . . ?
N13_1 C14_1 H14_1 119.0 . . ?
C15_1 C14_1 H14_1 119.0 . . ?
C14_1 C15_1 C16_1 118.4(10) . . ?
C14_1 C15_1 H15_1 120.8 . . ?
C16_1 C15_1 H15_1 120.8 . . ?
C17_1 C16_1 C15_1 118.8(10) . . ?
C17_1 C16_1 C10_1 121.9(10) . . ?
C15_1 C16_1 C10_1 119.3(10) . . ?
C16_1 C17_1 C18_1 119.7(10) . . ?
C16_1 C17_1 H17_1 120.2 . . ?
C18_1 C17_1 H17_1 120.2 . . ?
N13_1 C18_1 C17_1 123.0(10) . . ?
N13_1 C18_1 H18_1 118.5 . . ?
C17_1 C18_1 H18_1 118.5 . . ?
C20_1 N19_1 C24_1 117.9(10) . . ?
C20_1 N19_1 C25_1 118.2(10) . . ?
C24_1 N19_1 C25_1 123.9(10) . . ?
C21_1 C20_1 N19_1 121.3(12) . . ?
C21_1 C20_1 H20_1 119.4 . . ?
N19_1 C20_1 H20_1 119.4 . . ?
C20_1 C21_1 C22_1 122.4(12) . . ?
C20_1 C21_1 H21_1 118.8 . . ?
C22_1 C21_1 H21_1 118.8 . . ?
C21_1 C22_1 C23_1 116.0(10) . . ?
C21_1 C22_1 C12_1 122.7(10) . . ?
C23_1 C22_1 C12_1 121.2(10) . . ?
C24_1 C23_1 C22_1 122.1(11) . . ?
C24_1 C23_1 H23_1 119.0 . . ?
C22_1 C23_1 H23_1 119.0 . . ?
C23_1 C24_1 N19_1 120.2(11) . . ?
C23_1 C24_1 H24_1 119.9 . . ?
N19_1 C24_1 H24_1 119.9 . . ?
C26_1 C25_1 N19_1 109.6(9) . . ?
C26_1 C25_1 H25A_1 109.8 . . ?
N19_1 C25_1 H25A_1 109.8 . . ?
C26_1 C25_1 H25B_1 109.8 . . ?
N19_1 C25_1 H25B_1 109.8 . . ?
H25A_1 C25_1 H25B_1 108.2 . . ?
C27_1 C26_1 C31_1 117.4(11) . . ?
C27_1 C26_1 C25_1 121.1(11) . . ?
C31_1 C26_1 C25_1 121.2(11) . . ?
C26_1 C27_1 C28_1 120.6(12) . . ?
C26_1 C27_1 H27_1 119.7 . . ?
C28_1 C27_1 H27_1 119.7 . . ?
C27_1 C28_1 C29_1 122.6(11) . . ?
C27_1 C28_1 H28_1 118.7 . . ?
C29_1 C28_1 H28_1 118.7 . . ?
C30_1 C29_1 C28_1 113.7(11) . . ?
C30_1 C29_1 C32_1 125.1(10) . . ?
C28_1 C29_1 C32_1 121.2(10) . . ?
C31_1 C30_1 C29_1 123.6(11) . . ?
C31_1 C30_1 H30_1 118.2 . . ?
C29_1 C30_1 H30_1 118.2 . . ?
C30_1 C31_1 C26_1 122.1(11) . . ?
C30_1 C31_1 H31_1 119.0 . . ?
C26_1 C31_1 H31_1 119.0 . . ?
C33_1 C32_1 C37_1 115.2(11) . . ?
C33_1 C32_1 C29_1 122.1(11) . . ?
C37_1 C32_1 C29_1 122.6(10) . . ?
C34_1 C33_1 C32_1 123.3(12) . . ?
C34_1 C33_1 H33_1 118.4 . . ?
C32_1 C33_1 H33_1 118.4 . . ?
C35_1 C34_1 C33_1 120.1(11) . . ?
C35_1 C34_1 H34_1 120.0 . . ?
C33_1 C34_1 H34_1 120.0 . . ?
C34_1 C35_1 C36_1 121.6(11) . . ?
C34_1 C35_1 C38_1 120.7(10) . . ?
C36_1 C35_1 C38_1 117.7(11) . . ?
C37_1 C36_1 C35_1 115.1(11) . . ?
C37_1 C36_1 H36_1 122.4 . . ?
C35_1 C36_1 H36_1 122.4 . . ?
C32_1 C37_1 C36_1 124.7(10) . . ?
C32_1 C37_1 H37_1 117.7 . . ?
C36_1 C37_1 H37_1 117.7 . . ?
C43_1 C38_1 C39_1 118.8(11) . . ?
C43_1 C38_1 C35_1 121.8(11) . . ?
C39_1 C38_1 C35_1 119.4(11) . . ?
C40_1 C39_1 C38_1 120.7(12) . . ?
C40_1 C39_1 H39_1 119.6 . . ?
C38_1 C39_1 H39_1 119.6 . . ?
C39_1 C40_1 C41_1 121.8(12) . . ?
C39_1 C40_1 H40_1 119.1 . . ?
C41_1 C40_1 H40_1 119.1 . . ?
C40_1 C41_1 C42_1 116.2(12) . . ?
C40_1 C41_1 C44_1 120.9(12) . . ?
C42_1 C41_1 C44_1 122.8(12) . . ?
C43_1 C42_1 C41_1 121.2(12) . . ?
C43_1 C42_1 H42_1 119.4 . . ?
C41_1 C42_1 H42_1 119.4 . . ?
C38_1 C43_1 C42_1 121.1(11) . . ?
C38_1 C43_1 H43_1 119.5 . . ?
C42_1 C43_1 H43_1 119.5 . . ?
C41_1 C44_1 N45_1 110.3(9) . . ?
C41_1 C44_1 H44A_1 109.6 . . ?
N45_1 C44_1 H44A_1 109.6 . . ?
C41_1 C44_1 H44B_1 109.6 . . ?
N45_1 C44_1 H44B_1 109.6 . . ?
H44A_1 C44_1 H44B_1 108.1 . . ?
C46_1 N45_1 C50_1 119.7(11) . . ?
C46_1 N45_1 C44_1 119.0(11) . . ?
C50_1 N45_1 C44_1 121.3(11) . . ?
N45_1 C46_1 C47_1 120.2(11) . . ?
N45_1 C46_1 H46_1 119.9 . . ?
C47_1 C46_1 H46_1 119.9 . . ?
C48_1 C47_1 C46_1 120.4(11) . . ?
C48_1 C47_1 H47_1 119.8 . . ?
C46_1 C47_1 H47_1 119.8 . . ?
C47_1 C48_1 C49_1 119.3(11) . . ?
C47_1 C48_1 C52_1 122.0(11) . . ?
C49_1 C48_1 C52_1 118.7(11) . . ?
C50_1 C49_1 C48_1 119.2(12) . . ?
C50_1 C49_1 H49_1 120.4 . . ?
C48_1 C49_1 H49_1 120.4 . . ?
N45_1 C50_1 C49_1 121.1(12) . . ?
N45_1 C50_1 H50_1 119.4 . . ?
C49_1 C50_1 H50_1 119.4 . . ?
C52_1 N51_1 C56_1 118.7(10) . . ?
N51_1 C52_1 N53_1 123.1(11) . . ?
N51_1 C52_1 C48_1 117.7(11) . . ?
N53_1 C52_1 C48_1 119.1(10) . . ?
C54_1 N53_1 C52_1 115.0(10) . . ?
N53_1 C54_1 N55_1 126.0(11) . . ?
N53_1 C54_1 C66_1 117.2(11) . . ?
N55_1 C54_1 C66_1 116.8(11) . . ?
C54_1 N55_1 C56_1 114.6(10) . . ?
N55_1 C56_1 N51_1 122.4(10) . . ?
N55_1 C56_1 C60_1 118.0(10) . . ?
N51_1 C56_1 C60_1 119.6(10) . . ?
C62_1 N57_1 C58_1 121.6(11) . . ?
C62_1 N57_1 Pd2_2 121.6(9) . . ?
C58_1 N57_1 Pd2_2 116.5(8) . . ?
N57_1 C58_1 C59_1 117.2(11) . . ?
N57_1 C58_1 H58_1 121.4 . . ?
C59_1 C58_1 H58_1 121.4 . . ?
C60_1 C59_1 C58_1 122.1(11) . . ?
C60_1 C59_1 H59_1 118.9 . . ?
C58_1 C59_1 H59_1 118.9 . . ?
C61_1 C60_1 C59_1 116.3(11) . . ?
C61_1 C60_1 C56_1 124.2(11) . . ?
C59_1 C60_1 C56_1 119.5(10) . . ?
C60_1 C61_1 C62_1 123.6(11) . . ?
C60_1 C61_1 H61_1 118.2 . . ?
C62_1 C61_1 H61_1 118.2 . . ?
N57_1 C62_1 C61_1 119.2(11) . . ?
N57_1 C62_1 H62_1 120.4 . . ?
C61_1 C62_1 H62_1 120.4 . . ?
N63_1 C64_1 C65_1 122.1(11) . . ?
N63_1 C64_1 H64_1 119.0 . . ?
C65_1 C64_1 H64_1 119.0 . . ?
C68_1 N63_1 C64_1 117.9(10) . . ?
C68_1 N63_1 Pd2_2 122.9(8) . 2_665 ?
C64_1 N63_1 Pd2_2 118.7(8) . 2_665 ?
C66_1 C65_1 C64_1 117.7(12) . . ?
C66_1 C65_1 H65_1 121.2 . . ?
C64_1 C65_1 H65_1 121.2 . . ?
C67_1 C66_1 C65_1 118.8(11) . . ?
C67_1 C66_1 C54_1 122.9(11) . . ?
C65_1 C66_1 C54_1 118.2(11) . . ?
C66_1 C67_1 C68_1 121.4(11) . . ?
C66_1 C67_1 H67_1 119.3 . . ?
C68_1 C67_1 H67_1 119.3 . . ?
N63_1 C68_1 C67_1 121.8(11) . . ?
N63_1 C68_1 H68_1 119.1 . . ?
C67_1 C68_1 H68_1 119.1 . . ?
N1_1 Pd1_2 N13_1 85.6(3) . 27_556 ?
N1_1 Pd1_2 N2_2 179.7(5) . . ?
N13_1 Pd1_2 N2_2 94.6(4) 27_556 . ?
N1_1 Pd1_2 N1_2 93.3(4) . . ?
N13_1 Pd1_2 N1_2 177.4(4) 27_556 . ?
N2_2 Pd1_2 N1_2 86.5(4) . . ?
N10_2 Pd2_2 N63_1 178.0(4) . 3_565 ?
N10_2 Pd2_2 N9_2 86.2(4) . . ?
N63_1 Pd2_2 N9_2 92.5(4) 3_565 . ?
N10_2 Pd2_2 N57_1 95.4(4) . . ?
N63_1 Pd2_2 N57_1 85.9(4) 3_565 . ?
N9_2 Pd2_2 N57_1 177.9(4) . . ?
C3_2 N1_2 C5_2 105.5(10) . . ?
C3_2 N1_2 C6_2 107.2(9) . . ?
C5_2 N1_2 C6_2 112.4(11) . . ?
C3_2 N1_2 Pd1_2 108.1(8) . . ?
C5_2 N1_2 Pd1_2 109.7(7) . . ?
C6_2 N1_2 Pd1_2 113.5(7) . . ?
C4_2 N2_2 C8_2 111.3(12) . . ?
C4_2 N2_2 C7_2 107.0(11) . . ?
C8_2 N2_2 C7_2 106.8(11) . . ?
C4_2 N2_2 Pd1_2 107.0(8) . . ?
C8_2 N2_2 Pd1_2 115.3(8) . . ?
C7_2 N2_2 Pd1_2 109.1(7) . . ?
N1_2 C3_2 C4_2 119.0(10) . . ?
N1_2 C3_2 H3A_2 107.6 . . ?
C4_2 C3_2 H3A_2 107.6 . . ?
N1_2 C3_2 H3B_2 107.6 . . ?
C4_2 C3_2 H3B_2 107.6 . . ?
H3A_2 C3_2 H3B_2 107.0 . . ?
N2_2 C4_2 C3_2 118.7(9) . . ?
N2_2 C4_2 H4A_2 107.6 . . ?
C3_2 C4_2 H4A_2 107.6 . . ?
N2_2 C4_2 H4AB_2 107.6 . . ?
C3_2 C4_2 H4AB_2 107.6 . . ?
H4A_2 C4_2 H4AB_2 107.1 . . ?
N1_2 C5_2 H5A_2 109.5 . . ?
N1_2 C5_2 H5AB_2 109.5 . . ?
H5A_2 C5_2 H5AB_2 109.5 . . ?
N1_2 C5_2 H5AC_2 109.5 . . ?
H5A_2 C5_2 H5AC_2 109.5 . . ?
H5AB_2 C5_2 H5AC_2 109.5 . . ?
N1_2 C6_2 H6A_2 109.5 . . ?
N1_2 C6_2 H6AB_2 109.5 . . ?
H6A_2 C6_2 H6AB_2 109.5 . . ?
N1_2 C6_2 H6AC_2 109.5 . . ?
H6A_2 C6_2 H6AC_2 109.5 . . ?
H6AB_2 C6_2 H6AC_2 109.5 . . ?
N2_2 C7_2 H7A_2 109.5 . . ?
N2_2 C7_2 H7AB_2 109.5 . . ?
H7A_2 C7_2 H7AB_2 109.5 . . ?
N2_2 C7_2 H7AC_2 109.5 . . ?
H7A_2 C7_2 H7AC_2 109.5 . . ?
H7AB_2 C7_2 H7AC_2 109.5 . . ?
N2_2 C8_2 H8A_2 109.5 . . ?
N2_2 C8_2 H8AB_2 109.5 . . ?
H8A_2 C8_2 H8AB_2 109.5 . . ?
N2_2 C8_2 H8AC_2 109.5 . . ?
H8A_2 C8_2 H8AC_2 109.5 . . ?
H8AB_2 C8_2 H8AC_2 109.5 . . ?
C14_2 N9_2 C11_2 103.2(11) . . ?
C14_2 N9_2 C13_2 112.8(14) . . ?
C11_2 N9_2 C13_2 109.9(12) . . ?
C14_2 N9_2 Pd2_2 113.8(9) . . ?
C11_2 N9_2 Pd2_2 107.4(8) . . ?
C13_2 N9_2 Pd2_2 109.3(9) . . ?
C12_2 N10_2 C15_2 108.6(12) . . ?
C12_2 N10_2 C16_2 111.7(12) . . ?
C15_2 N10_2 C16_2 110.1(13) . . ?
C12_2 N10_2 Pd2_2 106.6(8) . . ?
C15_2 N10_2 Pd2_2 110.6(8) . . ?
C16_2 N10_2 Pd2_2 109.2(9) . . ?
C12_2 C11_2 N9_2 113.4(11) . . ?
C12_2 C11_2 H11A_2 108.9 . . ?
N9_2 C11_2 H11A_2 108.9 . . ?
C12_2 C11_2 H11B_2 108.9 . . ?
N9_2 C11_2 H11B_2 108.9 . . ?
H11A_2 C11_2 H11B_2 107.7 . . ?
C11_2 C12_2 N10_2 117.0(12) . . ?
C11_2 C12_2 H12A_2 108.0 . . ?
N10_2 C12_2 H12A_2 108.0 . . ?
C11_2 C12_2 H12B_2 108.0 . . ?
N10_2 C12_2 H12B_2 108.0 . . ?
H12A_2 C12_2 H12B_2 107.3 . . ?
N9_2 C13_2 H13A_2 109.5 . . ?
N9_2 C13_2 H13B_2 109.5 . . ?
H13A_2 C13_2 H13B_2 109.5 . . ?
N9_2 C13_2 H13C_2 109.5 . . ?
H13A_2 C13_2 H13C_2 109.5 . . ?
H13B_2 C13_2 H13C_2 109.5 . . ?
N9_2 C14_2 H14A_2 109.5 . . ?
N9_2 C14_2 H14B_2 109.5 . . ?
H14A_2 C14_2 H14B_2 109.5 . . ?
N9_2 C14_2 H14C_2 109.5 . . ?
H14A_2 C14_2 H14C_2 109.5 . . ?
H14B_2 C14_2 H14C_2 109.5 . . ?
N10_2 C15_2 H15A_2 109.5 . . ?
N10_2 C15_2 H15B_2 109.5 . . ?
H15A_2 C15_2 H15B_2 109.5 . . ?
N10_2 C15_2 H15C_2 109.5 . . ?
H15A_2 C15_2 H15C_2 109.5 . . ?
H15B_2 C15_2 H15C_2 109.5 . . ?
N10_2 C16_2 H16A_2 109.5 . . ?
N10_2 C16_2 H16B_2 109.5 . . ?
H16A_2 C16_2 H16B_2 109.5 . . ?
N10_2 C16_2 H16C_2 109.5 . . ?
H16A_2 C16_2 H16C_2 109.5 . . ?
H16B_2 C16_2 H16C_2 109.5 . . ?
B1_3 F3_3 F3_3 55.5(2) . 26_456 ?
B1_3 F3_3 F3_3 55.5(2) . 27_556 ?
F3_3 F3_3 F3_3 93.5(11) 26_456 27_556 ?
B1_3 F3_3 F2_3 53.3(6) . . ?
F3_3 F3_3 F2_3 88.4(6) 26_456 . ?
F3_3 F3_3 F2_3 88.4(6) 27_556 . ?
B1_3 F2_3 F3_3 54.5(6) . 2_665 ?
B1_3 F2_3 F3_3 54.5(6) . 3_565 ?
F3_3 F2_3 F3_3 89.7(8) 2_665 3_565 ?
B1_3 F2_3 F3_3 54.5(6) . . ?
F3_3 F2_3 F3_3 89.7(8) 2_665 . ?
F3_3 F2_3 F3_3 89.7(8) 3_565 . ?
F2_3 B1_3 F2_3 179.985(1) . 25_566 ?
F2_3 B1_3 F3_3 107.8(5) . 26_456 ?
F2_3 B1_3 F3_3 72.2(5) 25_566 26_456 ?
F2_3 B1_3 F3_3 72.2(5) . 2_665 ?
F2_3 B1_3 F3_3 107.8(5) 25_566 2_665 ?
F3_3 B1_3 F3_3 179.982(8) 26_456 2_665 ?
F2_3 B1_3 F3_3 72.2(5) . 3_565 ?
F2_3 B1_3 F3_3 107.8(5) 25_566 3_565 ?
F3_3 B1_3 F3_3 68.9(5) 26_456 3_565 ?
F3_3 B1_3 F3_3 111.1(5) 2_665 3_565 ?
F2_3 B1_3 F3_3 107.8(5) . 27_556 ?
F2_3 B1_3 F3_3 72.2(5) 25_566 27_556 ?
F3_3 B1_3 F3_3 111.1(5) 26_456 27_556 ?
F3_3 B1_3 F3_3 68.9(5) 2_665 27_556 ?
F3_3 B1_3 F3_3 180.0 3_565 27_556 ?
F2_3 B1_3 F3_3 72.2(5) . . ?
F2_3 B1_3 F3_3 107.9(5) 25_566 . ?
F3_3 B1_3 F3_3 69.0(5) 26_456 . ?
F3_3 B1_3 F3_3 111.1(5) 2_665 . ?
F3_3 B1_3 F3_3 111.1(5) 3_565 . ?
F3_3 B1_3 F3_3 69.0(5) 27_556 . ?
F2_3 B1_3 F3_3 107.8(5) . 25_566 ?
F2_3 B1_3 F3_3 72.1(5) 25_566 25_566 ?
F3_3 B1_3 F3_3 111.0(5) 26_456 25_566 ?
F3_3 B1_3 F3_3 68.9(5) 2_665 25_566 ?
F3_3 B1_3 F3_3 69.0(5) 3_565 25_566 ?
F3_3 B1_3 F3_3 111.0(5) 27_556 25_566 ?
F3_3 B1_3 F3_3 180.0 . 25_566 ?

loop_
_geom_bond_atom_site_label_1
_geom_bond_atom_site_label_2
_geom_bond_distance
_geom_bond_site_symmetry_2
_geom_bond_publ_flag
N1_1 C6_1 1.342(12) . ?
N1_1 C2_1 1.347(13) . ?
N1_1 Pd1_2 2.018(8) . ?
C2_1 C3_1 1.356(14) . ?
C2_1 H2_1 0.9500 . ?
C3_1 C4_1 1.344(14) . ?
C3_1 H3_1 0.9500 . ?
C4_1 C5_1 1.420(14) . ?
C4_1 C8_1 1.521(15) . ?
C5_1 C6_1 1.387(14) . ?
C5_1 H5_1 0.9500 . ?
C6_1 H6_1 0.9500 . ?
N7_1 C12_1 1.333(13) . ?
N7_1 C8_1 1.380(14) . ?
C8_1 N9_1 1.322(13) . ?
N9_1 C10_1 1.338(13) . ?
C10_1 N11_1 1.362(13) . ?
C10_1 C16_1 1.490(14) . ?
N11_1 C12_1 1.318(13) . ?
C12_1 C22_1 1.476(14) . ?
N13_1 C18_1 1.320(12) . ?
N13_1 C14_1 1.337(12) . ?
N13_1 Pd1_2 2.033(8) 26_456 ?
C14_1 C15_1 1.380(14) . ?
C14_1 H14_1 0.9500 . ?
C15_1 C16_1 1.380(13) . ?
C15_1 H15_1 0.9500 . ?
C16_1 C17_1 1.353(13) . ?
C17_1 C18_1 1.354(14) . ?
C17_1 H17_1 0.9500 . ?
C18_1 H18_1 0.9500 . ?
N19_1 C20_1 1.340(15) . ?
N19_1 C24_1 1.376(14) . ?
N19_1 C25_1 1.504(14) . ?
C20_1 C21_1 1.330(16) . ?
C20_1 H20_1 0.9500 . ?
C21_1 C22_1 1.356(15) . ?
C21_1 H21_1 0.9500 . ?
C22_1 C23_1 1.370(14) . ?
C23_1 C24_1 1.332(14) . ?
C23_1 H23_1 0.9500 . ?
C24_1 H24_1 0.9500 . ?
C25_1 C26_1 1.474(16) . ?
C25_1 H25A_1 0.9900 . ?
C25_1 H25B_1 0.9900 . ?
C26_1 C27_1 1.346(15) . ?
C26_1 C31_1 1.384(15) . ?
C27_1 C28_1 1.352(15) . ?
C27_1 H27_1 0.9500 . ?
C28_1 C29_1 1.417(15) . ?
C28_1 H28_1 0.9500 . ?
C29_1 C30_1 1.372(14) . ?
C29_1 C32_1 1.503(16) . ?
C30_1 C31_1 1.308(14) . ?
C30_1 H30_1 0.9500 . ?
C31_1 H31_1 0.9500 . ?
C32_1 C33_1 1.370(15) . ?
C32_1 C37_1 1.383(15) . ?
C33_1 C34_1 1.360(16) . ?
C33_1 H33_1 0.9500 . ?
C34_1 C35_1 1.348(15) . ?
C34_1 H34_1 0.9500 . ?
C35_1 C36_1 1.403(15) . ?
C35_1 C38_1 1.513(15) . ?
C36_1 C37_1 1.400(15) . ?
C36_1 H36_1 0.9500 . ?
C37_1 H37_1 0.9500 . ?
C38_1 C43_1 1.363(15) . ?
C38_1 C39_1 1.391(15) . ?
C39_1 C40_1 1.373(17) . ?
C39_1 H39_1 0.9500 . ?
C40_1 C41_1 1.401(17) . ?
C40_1 H40_1 0.9500 . ?
C41_1 C42_1 1.411(16) . ?
C41_1 C44_1 1.489(16) . ?
C42_1 C43_1 1.389(15) . ?
C42_1 H42_1 0.9500 . ?
C43_1 H43_1 0.9500 . ?
C44_1 N45_1 1.500(14) . ?
C44_1 H44A_1 0.9900 . ?
C44_1 H44B_1 0.9900 . ?
N45_1 C46_1 1.326(15) . ?
N45_1 C50_1 1.372(15) . ?
C46_1 C47_1 1.418(15) . ?
C46_1 H46_1 0.9500 . ?
C47_1 C48_1 1.344(15) . ?
C47_1 H47_1 0.9500 . ?
C48_1 C49_1 1.390(16) . ?
C48_1 C52_1 1.420(15) . ?
C49_1 C50_1 1.375(16) . ?
C49_1 H49_1 0.9500 . ?
C50_1 H50_1 0.9500 . ?
N51_1 C52_1 1.303(13) . ?
N51_1 C56_1 1.355(13) . ?
C52_1 N53_1 1.361(13) . ?
N53_1 C54_1 1.334(13) . ?
C54_1 N55_1 1.346(14) . ?
C54_1 C66_1 1.490(15) . ?
N55_1 C56_1 1.354(13) . ?
C56_1 C60_1 1.463(15) . ?
N57_1 C62_1 1.301(13) . ?
N57_1 C58_1 1.342(13) . ?
N57_1 Pd2_2 2.071(9) . ?
C58_1 C59_1 1.389(15) . ?
C58_1 H58_1 0.9500 . ?
C59_1 C60_1 1.353(15) . ?
C59_1 H59_1 0.9500 . ?
C60_1 C61_1 1.305(14) . ?
C61_1 C62_1 1.365(16) . ?
C61_1 H61_1 0.9500 . ?
C62_1 H62_1 0.9500 . ?
C64_1 N63_1 1.345(15) . ?
C64_1 C65_1 1.420(16) . ?
C64_1 H64_1 0.9500 . ?
N63_1 C68_1 1.315(13) . ?
N63_1 Pd2_2 2.047(9) 2_665 ?
C65_1 C66_1 1.360(15) . ?
C65_1 H65_1 0.9500 . ?
C66_1 C67_1 1.346(15) . ?
C67_1 C68_1 1.372(15) . ?
C67_1 H67_1 0.9500 . ?
C68_1 H68_1 0.9500 . ?
Pd1_2 N2_2 2.053(9) . ?
Pd1_2 N1_2 2.061(9) . ?
Pd2_2 N10_2 2.026(9) . ?
Pd2_2 N9_2 2.050(10) . ?
N1_2 C3_2 1.396(12) . ?
N1_2 C5_2 1.463(11) . ?
N1_2 C6_2 1.477(11) . ?
N2_2 C4_2 1.438(12) . ?
N2_2 C8_2 1.473(12) . ?
N2_2 C7_2 1.481(11) . ?
C3_2 C4_2 1.444(13) . ?
C3_2 H3A_2 0.9900 . ?
C3_2 H3B_2 0.9900 . ?
C4_2 H4A_2 0.9900 . ?
C4_2 H4AB_2 0.9900 . ?
C5_2 H5A_2 0.9800 . ?
C5_2 H5AB_2 0.9800 . ?
C5_2 H5AC_2 0.9800 . ?
C6_2 H6A_2 0.9800 . ?
C6_2 H6AB_2 0.9800 . ?
C6_2 H6AC_2 0.9800 . ?
C7_2 H7A_2 0.9800 . ?
C7_2 H7AB_2 0.9800 . ?
C7_2 H7AC_2 0.9800 . ?
C8_2 H8A_2 0.9800 . ?
C8_2 H8AB_2 0.9800 . ?
C8_2 H8AC_2 0.9800 . ?
N9_2 C14_2 1.414(12) . ?
N9_2 C11_2 1.445(12) . ?
N9_2 C13_2 1.447(12) . ?
N10_2 C12_2 1.436(12) . ?
N10_2 C15_2 1.465(12) . ?
N10_2 C16_2 1.473(12) . ?
C11_2 C12_2 1.436(15) . ?
C11_2 H11A_2 0.9900 . ?
C11_2 H11B_2 0.9900 . ?
C12_2 H12A_2 0.9900 . ?
C12_2 H12B_2 0.9900 . ?
C13_2 H13A_2 0.9800 . ?
C13_2 H13B_2 0.9800 . ?
C13_2 H13C_2 0.9800 . ?
C14_2 H14A_2 0.9800 . ?
C14_2 H14B_2 0.9800 . ?
C14_2 H14C_2 0.9800 . ?
C15_2 H15A_2 0.9800 . ?
C15_2 H15B_2 0.9800 . ?
C15_2 H15C_2 0.9800 . ?
C16_2 H16A_2 0.9800 . ?
C16_2 H16B_2 0.9800 . ?
C16_2 H16C_2 0.9800 . ?
F3_3 B1_3 1.411(13) . ?
F3_3 F3_3 1.597(17) 26_456 ?
F3_3 F3_3 1.598(17) 27_556 ?
F3_3 F2_3 1.649(15) . ?
F2_3 B1_3 1.389(14) . ?
